data_1572477
loop_
_publ_author_name
'Liu, Yulian'
'Wei, Yi'
'Luo, Zhishan'
'Xu, Bin'
'He, Meiying'
'Hong, Peibin'
'Li, Chen'
'Quan, Zewei'

_publ_section_title
;
 Boosting circularly polarized luminescence by optimizing off-centering
 octahedral distortion in zero-dimensional hybrid indium-antimony halides.
;
_journal_issue 37
_journal_name_full 'Chemical science'
_journal_page_first 15480
_journal_page_last 15488
_journal_paper_doi 10.1039/d4sc04399e
_journal_volume 15
_journal_year 2024
_chemical_absolute_configuration ad
_chemical_formula_moiety 'Cl6 In0.59 Sb0.41, 0.5(C6 H20 N2), 2(C8 H12 N)'
_chemical_formula_sum 'C19 H34 Cl6 In0.59 N3 Sb0.41'
_chemical_formula_weight 634.85
_chemical_name_systematic R-2C
_space_group_crystal_system monoclinic
_space_group_IT_number 5
_space_group_name_Hall 'C 2y'
_space_group_name_H-M_alt 'C 1 2 1'
_atom_sites_solution_hydrogens geom
_atom_sites_solution_primary direct
_audit_creation_date 2024-03-16
_audit_creation_method
;
Olex2 1.2
(compiled 2018.05.29 svn.r3508 for OlexSys, GUI svn.r5506)
;
_audit_update_record
;
2024-03-29 deposited with the CCDC.	2024-08-26 downloaded from the CCDC.
;
_cell_angle_alpha 90
_cell_angle_beta 92.229(8)
_cell_angle_gamma 90
_cell_formula_units_Z 2
_cell_length_a 14.863(4)
_cell_length_b 9.290(2)
_cell_length_c 9.706(2)
_cell_measurement_reflns_used 9429
_cell_measurement_temperature 100
_cell_measurement_theta_max 27.43
_cell_measurement_theta_min 2.59
_cell_volume 1339.2(5)
_computing_cell_refinement 'SAINT V8.40B (?, 2016)'
_computing_data_reduction 'SAINT V8.40B (?, 2016)'
_computing_molecular_graphics 'Olex2 (Dolomanov et al., 2009)'
_computing_publication_material 'Olex2 (Dolomanov et al., 2009)'
_computing_structure_refinement 'ShelXL (Sheldrick, 2015)'
_computing_structure_solution 'ShelXS (Sheldrick, 2008)'
_diffrn_ambient_temperature 100.0
_diffrn_measured_fraction_theta_full 0.995
_diffrn_measured_fraction_theta_max 0.996
_diffrn_measurement_device_type 'Bruker APEX-II CCD'
_diffrn_measurement_method '\f and \w scans'
_diffrn_radiation_type MoK\a
_diffrn_radiation_wavelength 0.71073
_diffrn_reflns_av_R_equivalents 0.0624
_diffrn_reflns_av_unetI/netI 0.0467
_diffrn_reflns_Laue_measured_fraction_full 0.995
_diffrn_reflns_Laue_measured_fraction_max 0.996
_diffrn_reflns_limit_h_max 19
_diffrn_reflns_limit_h_min -19
_diffrn_reflns_limit_k_max 12
_diffrn_reflns_limit_k_min -12
_diffrn_reflns_limit_l_max 12
_diffrn_reflns_limit_l_min -12
_diffrn_reflns_number 14885
_diffrn_reflns_point_group_measured_fraction_full 0.996
_diffrn_reflns_point_group_measured_fraction_max 0.996
_diffrn_reflns_theta_full 25.242
_diffrn_reflns_theta_max 27.485
_diffrn_reflns_theta_min 2.743
_diffrn_standards_number 0
_exptl_absorpt_coefficient_mu 1.554
_exptl_absorpt_correction_T_max 0.0949
_exptl_absorpt_correction_T_min 0.0622
_exptl_absorpt_correction_type multi-scan
_exptl_absorpt_process_details
'SADABS-2016/2 (Bruker,2016/2) was used for absorption correction. wR2(int) was 0.1105 before and 0.0906 after correction. The Ratio of minimum to maximum transmission is 0.6554. The \l/2 correction factor is Not present.'
_exptl_crystal_colour 'clear light colourless'
_exptl_crystal_colour_lustre clear
_exptl_crystal_colour_modifier light
_exptl_crystal_colour_primary colourless
_exptl_crystal_density_diffrn 1.574
_exptl_crystal_description block
_exptl_crystal_F_000 642
_exptl_crystal_size_max 0.1
_exptl_crystal_size_mid 0.1
_exptl_crystal_size_min 0.1
_refine_diff_density_max 0.408
_refine_diff_density_min -0.394
_refine_diff_density_rms 0.074
_refine_ls_abs_structure_details
;
 Refined as an inversion twin.
;
_refine_ls_abs_structure_Flack 0.07(3)
_refine_ls_extinction_method none
_refine_ls_goodness_of_fit_ref 1.070
_refine_ls_hydrogen_treatment constr
_refine_ls_matrix_type full
_refine_ls_number_parameters 152
_refine_ls_number_reflns 3071
_refine_ls_number_restraints 10
_refine_ls_restrained_S_all 1.068
_refine_ls_R_factor_all 0.0312
_refine_ls_R_factor_gt 0.0278
_refine_ls_shift/su_max 0.000
_refine_ls_shift/su_mean 0.000
_refine_ls_structure_factor_coef Fsqd
_refine_ls_weighting_details 'w=1/[\s^2^(Fo^2^)+(0.0132P)^2^+0.8897P] where P=(Fo^2^+2Fc^2^)/3'
_refine_ls_weighting_scheme calc
_refine_ls_wR_factor_gt 0.0591
_refine_ls_wR_factor_ref 0.0615
_reflns_Friedel_coverage 0.884
_reflns_Friedel_fraction_full 0.996
_reflns_Friedel_fraction_max 0.997
_reflns_number_gt 2888
_reflns_number_total 3071
_reflns_threshold_expression 'I > 2\s(I)'
_cod_data_source_file d4sc04399e2.cif
_cod_data_source_block added_by_encifer_CCDC4
_cod_depositor_comments 'Adding full bibliography for 1572473--1572477.cif.'
_cod_database_code 1572477
_shelx_shelxl_version_number 2016/6
_shelx_space_group_comment
;
The symmetry employed for this shelxl refinement is uniquely defined
by the following loop, which should always be used as a source of
symmetry information in preference to the above space-group names.
They are only intended as comments.
;
_shelx_estimated_absorpt_t_max 0.860
_shelx_estimated_absorpt_t_min 0.860
_olex2_refinement_description
;
1. Twinned data refinement
 Scales: 0.93(3)
 0.07(3)
2. Fixed Uiso
 At 1.2 times of:
  All C(H) groups, All N(H) groups, All N(H,H,H) groups
 At 1.5 times of:
  All C(H,H,H) groups
3. Shared sites
{In1A, Sb1}
4. Uiso/Uaniso restraints and constraints
Uanis(Sb1) = Uanis(In1A)
Uanis(In1A) = Uanis(Sb1)
5. Rigid body (RIGU) restrains
 C2, N1, C3
 with sigma for 1-2 distances of 0.004 and sigma for 1-3 distances of 0.004
6. Others
 Fixed Sof: Sb1(0.205) H1A(0.5) H1B(0.5) H1C(0.5) C2(0.5) H2D(0.5) H2E(0.5)
 H2F(0.5) N1(0.5) H1(0.5) C3(0.5) H3A(0.5) H3B(0.5) H3C(0.5) In1A(0.295)
7.a Ternary CH refined with riding coordinates:
 C4(H4), N1(H1)
7.b Aromatic/amide H refined with riding coordinates:
 C8(H8), C7(H7), C11(H11), C10(H10), C9(H9)
7.c Idealised Me refined as rotating group:
 C1(H1A,H1B,H1C), C5(H5A,H5B,H5C), N2(H2A,H2B,H2C), C2(H2D,H2E,H2F), C3(H3A,
 H3B,H3C)
;
_olex2_submission_original_sample_id 1719
_olex2_submission_special_instructions 'No special instructions were received'

loop_
_space_group_symop_operation_xyz
'x, y, z'
'-x, y, -z'
'x+1/2, y+1/2, z'
'-x+1/2, y+1/2, -z'

loop_
_atom_site_label
_atom_site_type_symbol
_atom_site_fract_x
_atom_site_fract_y
_atom_site_fract_z
_atom_site_U_iso_or_equiv
_atom_site_adp_type
_atom_site_occupancy
_atom_site_site_symmetry_order
_atom_site_calc_flag
_atom_site_refinement_flags_posn
_atom_site_refinement_flags_adp
_atom_site_refinement_flags_occupancy
_atom_site_disorder_assembly
_atom_site_disorder_group
Sb1 Sb 0.000000 0.19274(7) 0.000000 0.02135(11) Uani 0.41 2 d S T P A 4
Cl1 Cl 0.07127(13) 0.38355(14) 0.1498(2) 0.0281(4) Uani 1 1 d . . . . .
Cl2 Cl -0.07311(14) -0.00522(16) -0.1605(2) 0.0374(5) Uani 1 1 d . . . . .
C1 C 0.000000 0.1832(14) 0.500000 0.0371(15) Uani 1 2 d S T P . .
H1A H 0.036819 0.233157 0.571029 0.056 Uiso 0.5 1 calc GR . . B -1
H1B H -0.059879 0.227390 0.492737 0.056 Uiso 0.5 1 calc GR . . B -1
H1C H 0.028822 0.190869 0.411180 0.056 Uiso 0.5 1 calc GR . . B -1
C5 C 0.1082(3) -0.2975(10) -0.0872(4) 0.0388(11) Uani 1 1 d . . . . .
H5A H 0.091830 -0.202420 -0.124170 0.058 Uiso 1 1 calc GR . . . .
H5B H 0.115814 -0.291736 0.013390 0.058 Uiso 1 1 calc GR . . . .
H5C H 0.060321 -0.366479 -0.111810 0.058 Uiso 1 1 calc GR . . . .
C8 C 0.2405(3) -0.2875(8) -0.5253(5) 0.0325(14) Uani 1 1 d . . . . .
H8 H 0.279261 -0.230192 -0.578202 0.039 Uiso 1 1 calc R . . . .
C7 C 0.2476(3) -0.2823(6) -0.3817(5) 0.0303(14) Uani 1 1 d . . . . .
H7 H 0.292436 -0.223514 -0.337692 0.036 Uiso 1 1 calc R . . . .
N2 N 0.2238(3) -0.4875(4) -0.0823(4) 0.0306(9) Uani 1 1 d . . . . .
H2A H 0.186172 -0.558583 -0.113536 0.037 Uiso 1 1 calc GR . . . .
H2B H 0.221024 -0.480344 0.010973 0.037 Uiso 1 1 calc GR . . . .
H2C H 0.281180 -0.508531 -0.104778 0.037 Uiso 1 1 calc GR . . . .
C6 C 0.1903(3) -0.3614(5) -0.3030(5) 0.0245(9) Uani 1 1 d . . . . .
C4 C 0.1957(3) -0.3466(4) -0.1477(5) 0.0274(11) Uani 1 1 d . . . . .
H4 H 0.242965 -0.273492 -0.123089 0.033 Uiso 1 1 calc R . . . .
C11 C 0.1259(3) -0.4493(5) -0.3699(5) 0.0292(10) Uani 1 1 d . . . . .
H11 H 0.085540 -0.504173 -0.317422 0.035 Uiso 1 1 calc R . . . .
C10 C 0.1207(3) -0.4566(5) -0.5120(5) 0.0315(11) Uani 1 1 d . . . . .
H10 H 0.077640 -0.518292 -0.556304 0.038 Uiso 1 1 calc R . . . .
C9 C 0.1775(3) -0.3753(5) -0.5911(5) 0.0308(10) Uani 1 1 d . . . . .
H9 H 0.173129 -0.379916 -0.688912 0.037 Uiso 1 1 calc R . . . .
C2 C 0.073(3) -0.045(4) 0.550(5) 0.037(9) Uani 0.5 1 d . U . C -1
H2D H 0.062978 -0.142347 0.586133 0.055 Uiso 0.5 1 calc GR . . C -1
H2E H 0.114552 0.006697 0.613831 0.055 Uiso 0.5 1 calc GR . . C -1
H2F H 0.099703 -0.052070 0.459625 0.055 Uiso 0.5 1 calc GR . . C -1
N1 N -0.0088(6) 0.0285(8) 0.5381(8) 0.0304(19) Uani 0.5 1 d . U . C -1
H1 H -0.032071 0.029485 0.633391 0.036 Uiso 0.5 1 calc R . . C -1
Cl3 Cl -0.14260(6) 0.1901(3) 0.14568(9) 0.0289(2) Uani 1 1 d . . . . .
C3 C -0.080(3) -0.049(4) 0.451(4) 0.043(9) Uani 0.5 1 d . U . C -1
H3A H -0.062467 -0.051915 0.355263 0.064 Uiso 0.5 1 calc GR . . C -1
H3B H -0.137696 0.001394 0.457232 0.064 Uiso 0.5 1 calc GR . . C -1
H3C H -0.086542 -0.147870 0.485719 0.064 Uiso 0.5 1 calc GR . . C -1
In1A In 0.000000 0.19274(7) 0.000000 0.02135(11) Uani 0.59 2 d S T P A 3

loop_
_atom_site_aniso_label
_atom_site_aniso_U_11
_atom_site_aniso_U_22
_atom_site_aniso_U_33
_atom_site_aniso_U_23
_atom_site_aniso_U_13
_atom_site_aniso_U_12
Sb1 0.02102(18) 0.02394(18) 0.01903(18) 0.000 0.00021(12) 0.000
Cl1 0.0309(10) 0.0276(8) 0.0253(8) -0.0055(7) -0.0053(7) -0.0011(6)
Cl2 0.0362(11) 0.0401(10) 0.0366(10) 0.0078(8) 0.0109(8) 0.0069(8)
C1 0.043(3) 0.024(3) 0.044(3) 0.000 0.002(3) 0.000
C5 0.045(2) 0.039(3) 0.032(2) -0.006(4) 0.0065(18) 0.009(4)
C8 0.0247(19) 0.040(4) 0.033(2) -0.001(3) 0.0069(16) -0.006(2)
C7 0.0210(19) 0.036(4) 0.034(2) -0.001(2) -0.0013(16) -0.0048(19)
N2 0.030(2) 0.032(2) 0.030(2) 0.0026(17) 0.0017(17) 0.0047(17)
C6 0.023(2) 0.0215(19) 0.029(2) -0.0029(16) -0.0002(19) 0.0034(16)
C4 0.031(2) 0.026(3) 0.025(2) -0.0010(16) 0.0011(18) -0.0031(16)
C11 0.031(3) 0.025(2) 0.031(3) 0.0015(19) 0.005(2) -0.0059(19)
C10 0.035(3) 0.027(2) 0.031(3) -0.004(2) -0.003(2) -0.005(2)
C9 0.031(3) 0.036(2) 0.026(2) -0.0018(19) 0.001(2) 0.006(2)
C2 0.034(8) 0.024(13) 0.05(2) 0.008(13) 0.001(9) -0.003(8)
N1 0.041(5) 0.023(3) 0.028(6) -0.001(3) 0.006(4) -0.001(3)
Cl3 0.0286(4) 0.0332(5) 0.0251(4) 0.0002(10) 0.0035(3) -0.0009(9)
C3 0.047(12) 0.042(17) 0.038(17) 0.005(13) 0.001(10) -0.023(10)
In1A 0.02102(18) 0.02394(18) 0.01903(18) 0.000 0.00021(12) 0.000

loop_
_atom_type_symbol
_atom_type_description
_atom_type_scat_dispersion_real
_atom_type_scat_dispersion_imag
_atom_type_scat_source
C C 0.0033 0.0016 'International Tables Vol C Tables 4.2.6.8 and 6.1.1.4'
H H 0.0000 0.0000 'International Tables Vol C Tables 4.2.6.8 and 6.1.1.4'
Cl Cl 0.1484 0.1585 'International Tables Vol C Tables 4.2.6.8 and 6.1.1.4'
In In -0.7276 1.3100 'International Tables Vol C Tables 4.2.6.8 and 6.1.1.4'
N N 0.0061 0.0033 'International Tables Vol C Tables 4.2.6.8 and 6.1.1.4'
Sb Sb -0.5866 1.5461 'International Tables Vol C Tables 4.2.6.8 and 6.1.1.4'

loop_
_geom_angle_atom_site_label_1
_geom_angle_atom_site_label_2
_geom_angle_atom_site_label_3
_geom_angle
_geom_angle_site_symmetry_1
_geom_angle_site_symmetry_3
_geom_angle_publ_flag
Cl1 Sb1 Cl1 89.75(8) . 2 ?
Cl1 Sb1 Cl2 178.99(8) . . ?
Cl1 Sb1 Cl2 89.74(3) . 2 ?
Cl1 Sb1 Cl2 89.74(3) 2 . ?
Cl1 Sb1 Cl2 178.99(8) 2 2 ?
Cl1 Sb1 Cl3 91.52(6) . . ?
Cl1 Sb1 Cl3 89.25(6) 2 . ?
Cl1 Sb1 Cl3 91.52(6) 2 2 ?
Cl1 Sb1 Cl3 89.25(6) . 2 ?
Cl2 Sb1 Cl2 90.78(9) . 2 ?
Cl3 Sb1 Cl2 89.89(6) 2 . ?
Cl3 Sb1 Cl2 89.89(6) . 2 ?
Cl3 Sb1 Cl2 89.35(6) 2 2 ?
Cl3 Sb1 Cl2 89.35(6) . . ?
Cl3 Sb1 Cl3 178.92(11) . 2 ?
C9 C8 C7 120.5(5) . . ?
C6 C7 C8 120.7(5) . . ?
C7 C6 C4 119.6(4) . . ?
C7 C6 C11 118.7(4) . . ?
C11 C6 C4 121.6(4) . . ?
N2 C4 C5 109.1(4) . . ?
N2 C4 C6 110.1(3) . . ?
C6 C4 C5 113.6(4) . . ?
C10 C11 C6 120.2(4) . . ?
C11 C10 C9 121.0(5) . . ?
C8 C9 C10 118.8(5) . . ?
C1 N1 C3 112.9(17) . . ?
C2 N1 C1 114.2(14) . . ?
C2 N1 C3 113.7(16) . . ?
Cl1 In1A Cl1 89.75(8) . 2 ?
Cl1 In1A Cl2 178.99(8) 2 2 ?
Cl1 In1A Cl2 89.74(3) . 2 ?
Cl1 In1A Cl2 89.74(3) 2 . ?
Cl1 In1A Cl2 178.99(8) . . ?
Cl1 In1A Cl3 89.25(6) 2 . ?
Cl1 In1A Cl3 91.52(6) . . ?
Cl1 In1A Cl3 91.52(6) 2 2 ?
Cl1 In1A Cl3 89.25(6) . 2 ?
Cl2 In1A Cl2 90.78(9) . 2 ?
Cl3 In1A Cl2 89.89(6) . 2 ?
Cl3 In1A Cl2 89.89(6) 2 . ?
Cl3 In1A Cl2 89.35(6) 2 2 ?
Cl3 In1A Cl2 89.35(6) . . ?
Cl3 In1A Cl3 178.92(11) . 2 ?

loop_
_geom_bond_atom_site_label_1
_geom_bond_atom_site_label_2
_geom_bond_distance
_geom_bond_site_symmetry_2
_geom_bond_publ_flag
Sb1 Cl1 2.5015(17) . ?
Sb1 Cl1 2.5015(17) 2 ?
Sb1 Cl2 2.619(2) 2 ?
Sb1 Cl2 2.619(2) . ?
Sb1 Cl3 2.5934(10) 2 ?
Sb1 Cl3 2.5933(10) . ?
Cl1 In1A 2.5015(17) . ?
Cl2 In1A 2.619(2) . ?
C1 N1 1.491(13) . ?
C5 C4 1.518(7) . ?
C8 C7 1.394(6) . ?
C8 C9 1.379(7) . ?
C7 C6 1.379(6) . ?
N2 C4 1.506(6) . ?
C6 C4 1.513(6) . ?
C6 C11 1.399(6) . ?
C11 C10 1.379(7) . ?
C10 C9 1.387(7) . ?
C2 N1 1.40(4) . ?
N1 C3 1.51(4) . ?
Cl3 In1A 2.5933(10) . ?

loop_
_twin_individual_id
_twin_individual_mass_fraction_refined
1 0.93(3)
2 0.07(3)
